data_7703485
loop_
_publ_author_name
'Baranov, Andrey Yu'
'Berezin, Alexey S.'
'Samsonenko, Denis G.'
'Mazur, Anton S.'
'Tolstoy, Peter M.'
'Plyusnin, Viktor F.'
'Kolesnikov, Ilya E.'
'Artem'ev, Alexander V.'

_publ_section_title
;
 New Cu(i) halide complexes showing TADF combined with room temperature
 phosphorescence: the balance tuned by halogens.
;
_journal_issue 10
_journal_name_full 'Dalton transactions (Cambridge, England : 2003)'
_journal_page_first 3155
_journal_page_last 3163
_journal_paper_doi 10.1039/d0dt00192a
_journal_volume 49
_journal_year 2020
_chemical_formula_sum 'C30 H24 Br2 Cu2 N6 P2'
_chemical_formula_weight 817.39
_space_group_crystal_system monoclinic
_space_group_IT_number 14
_space_group_name_Hall '-P 2yn'
_space_group_name_H-M_alt 'P 1 21/n 1'
_atom_sites_solution_hydrogens geom
_atom_sites_solution_primary dual
_atom_sites_solution_secondary difmap
_audit_creation_method SHELXL-2018/3
_audit_update_record
;
2019-10-21 deposited with the CCDC.	2020-02-07 downloaded from the CCDC.
;
_cell_angle_alpha 90
_cell_angle_beta 103.73(3)
_cell_angle_gamma 90
_cell_formula_units_Z 2
_cell_length_a 8.7440(17)
_cell_length_b 11.9700(6)
_cell_length_c 15.2500(11)
_cell_measurement_reflns_used 8442
_cell_measurement_temperature 100(2)
_cell_measurement_theta_max 31.0
_cell_measurement_theta_min 2.5
_cell_volume 1550.5(4)
_computing_cell_refinement 'XDS (Kabsch, 2010)'
_computing_data_collection 'Marccd (Doyle, 2011)'
_computing_data_reduction 'XDS (Kabsch, 2010)'
_computing_molecular_graphics 'ShelXle (H\"ubschle, 2011)'
_computing_publication_material 'CIFTAB (Sheldrick, 2015)'
_computing_structure_refinement 'SHELXL-2018 (Sheldrick, 2015)'
_computing_structure_solution 'SHELXT-2018 (Sheldrick, 2015)'
_diffrn_ambient_temperature 100(2)
_diffrn_detector_area_resol_mean 12.4
_diffrn_measured_fraction_theta_full 0.976
_diffrn_measured_fraction_theta_max 0.966
_diffrn_measurement_device_type 'Rayonix SX-165 CCD'
_diffrn_measurement_method '\f scan'
_diffrn_radiation_monochromator 'Double Crystal Monochromator'
_diffrn_radiation_source synchrotron
_diffrn_radiation_type synchrotron
_diffrn_radiation_wavelength 0.79475
_diffrn_reflns_av_R_equivalents 0.0518
_diffrn_reflns_av_unetI/netI 0.0450
_diffrn_reflns_Laue_measured_fraction_full 0.976
_diffrn_reflns_Laue_measured_fraction_max 0.966
_diffrn_reflns_limit_h_max 10
_diffrn_reflns_limit_h_min -11
_diffrn_reflns_limit_k_max 15
_diffrn_reflns_limit_k_min -15
_diffrn_reflns_limit_l_max 16
_diffrn_reflns_limit_l_min -19
_diffrn_reflns_number 12373
_diffrn_reflns_point_group_measured_fraction_full 0.976
_diffrn_reflns_point_group_measured_fraction_max 0.966
_diffrn_reflns_theta_full 28.500
_diffrn_reflns_theta_max 30.997
_diffrn_reflns_theta_min 2.446
_diffrn_source synchrotron
_exptl_absorpt_coefficient_mu 5.481
_exptl_absorpt_correction_T_max 1.000
_exptl_absorpt_correction_T_min 0.782
_exptl_absorpt_correction_type multi-scan
_exptl_absorpt_process_details 'XDS (Kabsch, 2010)'
_exptl_crystal_colour colorless
_exptl_crystal_density_diffrn 1.751
_exptl_crystal_description stick
_exptl_crystal_F_000 808
_exptl_crystal_size_max 0.10
_exptl_crystal_size_mid 0.03
_exptl_crystal_size_min 0.03
_refine_diff_density_max 1.045
_refine_diff_density_min -0.902
_refine_diff_density_rms 0.139
_refine_ls_extinction_coef 0.0119(11)
_refine_ls_extinction_expression Fc^*^=kFc[1+0.001xFc^2^\l^3^/sin(2\q)]^-1/4^
_refine_ls_extinction_method 'SHELXL-2018/3 (Sheldrick 2018)'
_refine_ls_goodness_of_fit_ref 1.066
_refine_ls_hydrogen_treatment constr
_refine_ls_matrix_type full
_refine_ls_number_parameters 191
_refine_ls_number_reflns 3426
_refine_ls_number_restraints 0
_refine_ls_restrained_S_all 1.066
_refine_ls_R_factor_all 0.0571
_refine_ls_R_factor_gt 0.0449
_refine_ls_shift/su_max 0.001
_refine_ls_shift/su_mean 0.000
_refine_ls_structure_factor_coef Fsqd
_refine_ls_weighting_details 'w=1/[\s^2^(Fo^2^)+(0.0702P)^2^+1.3525P] where P=(Fo^2^+2Fc^2^)/3'
_refine_ls_weighting_scheme calc
_refine_ls_wR_factor_gt 0.1170
_refine_ls_wR_factor_ref 0.1223
_reflns_Friedel_coverage 0.000
_reflns_number_gt 2764
_reflns_number_total 3426
_reflns_threshold_expression 'I > 2\s(I)'
_cod_data_source_file d0dt00192a2.cif
_cod_data_source_block anb45
_cod_depositor_comments 'Adding full bibliography for 7703484--7703487.cif.'
_cod_original_cell_volume 1550.6(4)
_cod_original_sg_symbol_H-M 'P 21/n'
_cod_database_code 7703485
_shelx_shelxl_version_number 2018/3
_shelx_space_group_comment
;
The symmetry employed for this shelxl refinement is uniquely defined
by the following loop, which should always be used as a source of
symmetry information in preference to the above space-group names.
They are only intended as comments.
;
_shelx_estimated_absorpt_t_min 0.610
_shelx_estimated_absorpt_t_max 0.853

loop_
_space_group_symop_operation_xyz
'x, y, z'
'-x+1/2, y+1/2, -z+1/2'
'-x, -y, -z'
'x-1/2, -y-1/2, z-1/2'

loop_
_atom_site_label
_atom_site_type_symbol
_atom_site_fract_x
_atom_site_fract_y
_atom_site_fract_z
_atom_site_U_iso_or_equiv
_atom_site_adp_type
_atom_site_occupancy
_atom_site_site_symmetry_order
_atom_site_calc_flag
_atom_site_refinement_flags_posn
_atom_site_refinement_flags_adp
Cu1 Cu 0.55996(5) 0.64735(4) 0.49959(3) 0.02131(16) Uani 1 1 d . .
Br1 Br 0.63967(5) 0.84256(3) 0.49822(3) 0.02774(16) Uani 1 1 d . .
P1 P 0.39500(12) 0.46397(8) 0.60503(6) 0.0211(2) Uani 1 1 d . .
N1 N 0.3291(4) 0.6579(3) 0.5100(2) 0.0245(7) Uani 1 1 d . .
N2 N 0.6447(4) 0.6076(3) 0.6354(2) 0.0228(7) Uani 1 1 d . .
N3 N 0.2812(4) 0.4884(3) 0.7561(2) 0.0269(7) Uani 1 1 d . .
C11 C 0.2687(5) 0.5846(3) 0.5602(2) 0.0233(8) Uani 1 1 d . .
C12 C 0.1149(5) 0.5960(4) 0.5696(3) 0.0270(8) Uani 1 1 d . .
H12 H 0.073535 0.544134 0.605074 0.032 Uiso 1 1 calc R U
C13 C 0.0224(5) 0.6835(4) 0.5268(3) 0.0301(9) Uani 1 1 d . .
H13 H -0.083925 0.690488 0.530840 0.036 Uiso 1 1 calc R U
C14 C 0.0873(5) 0.7607(4) 0.4782(3) 0.0299(9) Uani 1 1 d . .
H14 H 0.027750 0.822752 0.449964 0.036 Uiso 1 1 calc R U
C15 C 0.2406(5) 0.7448(4) 0.4719(3) 0.0281(8) Uani 1 1 d . .
H15 H 0.285688 0.797763 0.439050 0.034 Uiso 1 1 calc R U
C21 C 0.5766(5) 0.5274(3) 0.6751(3) 0.0232(8) Uani 1 1 d . .
C22 C 0.6438(5) 0.4895(3) 0.7626(3) 0.0263(8) Uani 1 1 d . .
H22 H 0.594099 0.432653 0.789323 0.032 Uiso 1 1 calc R U
C23 C 0.7846(5) 0.5367(4) 0.8096(3) 0.0283(9) Uani 1 1 d . .
H23 H 0.835204 0.509779 0.867837 0.034 Uiso 1 1 calc R U
C24 C 0.8505(5) 0.6228(4) 0.7710(3) 0.0278(8) Uani 1 1 d . .
H24 H 0.943898 0.658651 0.803249 0.033 Uiso 1 1 calc R U
C25 C 0.7772(5) 0.6559(3) 0.6837(3) 0.0262(8) Uani 1 1 d . .
H25 H 0.822452 0.715228 0.657025 0.031 Uiso 1 1 calc R U
C31 C 0.2980(5) 0.4137(3) 0.6921(2) 0.0222(7) Uani 1 1 d . .
C32 C 0.2392(5) 0.3051(3) 0.6879(3) 0.0235(8) Uani 1 1 d . .
H32 H 0.256961 0.254051 0.643622 0.028 Uiso 1 1 calc R U
C33 C 0.1537(5) 0.2730(4) 0.7503(3) 0.0285(8) Uani 1 1 d . .
H33 H 0.111178 0.199825 0.749078 0.034 Uiso 1 1 calc R U
C34 C 0.1320(5) 0.3502(4) 0.8141(3) 0.0289(9) Uani 1 1 d . .
H34 H 0.071447 0.331576 0.856080 0.035 Uiso 1 1 calc R U
C35 C 0.2002(5) 0.4551(4) 0.8156(3) 0.0290(8) Uani 1 1 d . .
H35 H 0.188708 0.506059 0.861364 0.035 Uiso 1 1 calc R U

loop_
_atom_site_aniso_label
_atom_site_aniso_U_11
_atom_site_aniso_U_22
_atom_site_aniso_U_33
_atom_site_aniso_U_23
_atom_site_aniso_U_13
_atom_site_aniso_U_12
Cu1 0.0219(3) 0.0243(3) 0.0180(2) -0.00089(16) 0.00532(18) 0.00000(17)
Br1 0.0320(3) 0.0275(2) 0.0239(2) -0.00013(14) 0.00707(17) -0.00021(16)
P1 0.0222(5) 0.0237(5) 0.0179(4) -0.0006(3) 0.0055(3) -0.0010(4)
N1 0.0243(16) 0.0284(17) 0.0209(15) 0.0017(12) 0.0058(13) 0.0009(13)
N2 0.0236(16) 0.0288(17) 0.0162(14) 0.0005(12) 0.0051(12) -0.0023(13)
N3 0.0310(19) 0.0285(17) 0.0239(16) -0.0003(13) 0.0117(14) -0.0012(14)
C11 0.0225(18) 0.0286(19) 0.0187(16) -0.0022(14) 0.0048(14) -0.0036(15)
C12 0.025(2) 0.031(2) 0.0241(18) -0.0005(15) 0.0058(15) -0.0015(16)
C13 0.025(2) 0.039(2) 0.0257(19) -0.0001(17) 0.0050(16) 0.0034(17)
C14 0.029(2) 0.033(2) 0.0256(19) 0.0027(16) 0.0025(16) 0.0033(17)
C15 0.0222(18) 0.037(2) 0.0255(18) 0.0064(16) 0.0062(15) 0.0024(16)
C21 0.0253(19) 0.0251(18) 0.0209(17) 0.0001(14) 0.0088(15) 0.0019(15)
C22 0.029(2) 0.027(2) 0.0239(18) 0.0025(15) 0.0092(16) 0.0015(15)
C23 0.030(2) 0.032(2) 0.0208(17) 0.0027(15) 0.0025(15) 0.0071(16)
C24 0.0237(19) 0.035(2) 0.0229(17) -0.0025(16) 0.0011(15) -0.0018(16)
C25 0.0223(19) 0.036(2) 0.0191(17) -0.0022(15) 0.0037(15) -0.0036(16)
C31 0.0213(18) 0.0254(18) 0.0212(16) -0.0009(14) 0.0075(14) 0.0019(14)
C32 0.0248(19) 0.0235(18) 0.0230(17) -0.0006(14) 0.0075(15) 0.0014(14)
C33 0.031(2) 0.028(2) 0.029(2) 0.0029(16) 0.0101(17) -0.0013(16)
C34 0.027(2) 0.036(2) 0.0281(19) 0.0047(16) 0.0138(17) 0.0021(16)
C35 0.033(2) 0.031(2) 0.0245(18) 0.0005(16) 0.0109(16) 0.0041(17)

loop_
_atom_type_symbol
_atom_type_description
_atom_type_scat_dispersion_real
_atom_type_scat_dispersion_imag
_atom_type_scat_source
C C 0.0047 0.0021 'Culculated using Olex2 (Dolomanov, 2009)'
H H 0.0000 0.0000 'Culculated using Olex2 (Dolomanov, 2009)'
N N 0.0086 0.0042 'Culculated using Olex2 (Dolomanov, 2009)'
Br Br -0.9002 3.0717 'Culculated using Olex2 (Dolomanov, 2009)'
P P 0.1251 0.1209 'Culculated using Olex2 (Dolomanov, 2009)'
Cu Cu 0.2878 1.5714 'Culculated using Olex2 (Dolomanov, 2009)'

loop_
_geom_angle_atom_site_label_1
_geom_angle_atom_site_label_2
_geom_angle_atom_site_label_3
_geom_angle
_geom_angle_site_symmetry_1
_geom_angle_site_symmetry_3
_geom_angle_publ_flag
P1 Cu1 Br1 118.45(3) 3_666 . yes
N1 Cu1 Br1 103.20(9) . . yes
N1 Cu1 P1 116.23(10) . 3_666 yes
N1 Cu1 N2 93.52(13) . . yes
N2 Cu1 Br1 101.11(9) . . yes
N2 Cu1 P1 120.22(10) . 3_666 yes
C11 P1 Cu1 113.68(12) . 3_666 ?
C11 P1 C21 104.41(17) . . ?
C21 P1 Cu1 113.11(13) . 3_666 ?
C31 P1 Cu1 121.44(13) . 3_666 ?
C31 P1 C11 100.70(18) . . ?
C31 P1 C21 101.35(17) . . ?
C11 N1 Cu1 121.6(3) . . ?
C15 N1 Cu1 119.2(3) . . ?
C15 N1 C11 119.0(4) . . ?
C21 N2 Cu1 121.3(2) . . ?
C21 N2 C25 118.3(3) . . ?
C25 N2 Cu1 120.2(3) . . ?
C35 N3 C31 117.2(4) . . ?
N1 C11 P1 115.9(3) . . ?
N1 C11 C12 120.7(4) . . ?
C12 C11 P1 123.1(3) . . ?
C11 C12 H12 120.2 . . ?
C13 C12 C11 119.7(4) . . ?
C13 C12 H12 120.2 . . ?
C12 C13 H13 120.4 . . ?
C14 C13 C12 119.1(4) . . ?
C14 C13 H13 120.4 . . ?
C13 C14 H14 120.9 . . ?
C15 C14 C13 118.2(4) . . ?
C15 C14 H14 120.9 . . ?
N1 C15 C14 123.1(4) . . ?
N1 C15 H15 118.4 . . ?
C14 C15 H15 118.4 . . ?
N2 C21 P1 116.2(3) . . ?
N2 C21 C22 122.0(4) . . ?
C22 C21 P1 121.7(3) . . ?
C21 C22 H22 120.6 . . ?
C23 C22 C21 118.7(4) . . ?
C23 C22 H22 120.6 . . ?
C22 C23 H23 120.2 . . ?
C24 C23 C22 119.5(4) . . ?
C24 C23 H23 120.2 . . ?
C23 C24 H24 120.8 . . ?
C23 C24 C25 118.5(4) . . ?
C25 C24 H24 120.8 . . ?
N2 C25 C24 122.8(4) . . ?
N2 C25 H25 118.6 . . ?
C24 C25 H25 118.6 . . ?
N3 C31 P1 116.8(3) . . ?
N3 C31 C32 123.1(4) . . ?
C32 C31 P1 120.1(3) . . ?
C31 C32 H32 120.8 . . ?
C31 C32 C33 118.5(4) . . ?
C33 C32 H32 120.8 . . ?
C32 C33 H33 120.7 . . ?
C34 C33 C32 118.6(4) . . ?
C34 C33 H33 120.7 . . ?
C33 C34 H34 120.5 . . ?
C33 C34 C35 119.0(4) . . ?
C35 C34 H34 120.5 . . ?
N3 C35 C34 123.5(4) . . ?
N3 C35 H35 118.2 . . ?
C34 C35 H35 118.2 . . ?

loop_
_geom_bond_atom_site_label_1
_geom_bond_atom_site_label_2
_geom_bond_distance
_geom_bond_site_symmetry_2
_geom_bond_publ_flag
Cu1 Br1 2.4399(6) . yes
Cu1 P1 2.1851(11) 3_666 yes
Cu1 N1 2.066(4) . yes
Cu1 N2 2.082(3) . yes
P1 C11 1.848(4) . ?
P1 C21 1.853(4) . ?
P1 C31 1.838(4) . ?
N1 C11 1.352(5) . ?
N1 C15 1.343(5) . ?
N2 C21 1.347(5) . ?
N2 C25 1.347(5) . ?
N3 C31 1.357(5) . ?
N3 C35 1.337(5) . ?
C11 C12 1.392(6) . ?
C12 H12 0.9500 . ?
C12 C13 1.388(6) . ?
C13 H13 0.9500 . ?
C13 C14 1.387(6) . ?
C14 H14 0.9500 . ?
C14 C15 1.380(6) . ?
C15 H15 0.9500 . ?
C21 C22 1.399(5) . ?
C22 H22 0.9500 . ?
C22 C23 1.389(6) . ?
C23 H23 0.9500 . ?
C23 C24 1.379(6) . ?
C24 H24 0.9500 . ?
C24 C25 1.391(5) . ?
C25 H25 0.9500 . ?
C31 C32 1.394(5) . ?
C32 H32 0.9500 . ?
C32 C33 1.397(6) . ?
C33 H33 0.9500 . ?
C33 C34 1.387(6) . ?
C34 H34 0.9500 . ?
C34 C35 1.388(6) . ?
C35 H35 0.9500 . ?
